data_7243207
loop_
_publ_author_name
'Theppitak, Chatphorn'
'Kielar, Filip'
'Dungkaew, Winya'
'Sukwattanasinitt, Mongkol'
'Kangkaew, Laongdao'
'Sahasithiwat, Somboon'
'Zenno, Hikaru'
'Hayami, Shinya'
'Chainok, Kittipong'

_publ_section_title
;
 The coordination chemistry of benzhydrazide with lanthanide(iii) ions:
 hydrothermal in situ ligand formation, structures, magnetic and
 photoluminescence sensing properties
;
_journal_issue 40
_journal_name_full 'RSC Advances'
_journal_page_first 24709
_journal_page_last 24721
_journal_paper_doi 10.1039/D1RA03106F
_journal_volume 11
_journal_year 2021
_chemical_formula_moiety 'C28 H25 N2 O8 Sm, H2 O'
_chemical_formula_sum 'C28 H27 N2 O9 Sm'
_chemical_formula_weight 685.86
_space_group_crystal_system monoclinic
_space_group_IT_number 14
_space_group_name_Hall '-P 2ybc'
_space_group_name_H-M_alt 'P 1 21/c 1'
_atom_sites_solution_hydrogens mixed
_atom_sites_solution_primary dual
_audit_creation_date 2021-02-21
_audit_creation_method
;
Olex2 1.3
(compiled 2020.11.12 svn.r5f609507 for OlexSys, GUI svn.r6272)
;
_audit_update_record
;
2021-02-21 deposited with the CCDC.	2021-07-08 downloaded from the CCDC.
;
_cell_angle_alpha 90
_cell_angle_beta 91.561(7)
_cell_angle_gamma 90
_cell_formula_units_Z 4
_cell_length_a 14.496(3)
_cell_length_b 19.771(4)
_cell_length_c 9.9597(19)
_cell_measurement_reflns_used 9904
_cell_measurement_temperature 296.0
_cell_measurement_theta_max 31.19
_cell_measurement_theta_min 2.99
_cell_volume 2853.4(10)
_computing_molecular_graphics 'Olex2 1.3 (Dolomanov et al., 2009)'
_computing_publication_material 'Olex2 1.3 (Dolomanov et al., 2009)'
_computing_structure_refinement 'SHELXL 2018/3 (Sheldrick, 2015)'
_computing_structure_solution 'SHELXT 2014/4 (Sheldrick, 2014)'
_diffrn_ambient_temperature 296.0
_diffrn_detector 'Bruker PHOTON 200 area detector'
_diffrn_detector_area_resol_mean 7.39
_diffrn_detector_type 'PHOTON II area detector'
_diffrn_measured_fraction_theta_full 0.981
_diffrn_measured_fraction_theta_max 0.980
_diffrn_measurement_device 'four-circle KAPPA diffractometer'
_diffrn_measurement_device_type 'BRUKER D8 QUEST CMOS PHOTON II'
_diffrn_measurement_method '\f and \w scans'
_diffrn_radiation_collimation '0.5 mm'
_diffrn_radiation_monochromator graphite
_diffrn_radiation_probe x-ray
_diffrn_radiation_type MoK\a
_diffrn_radiation_wavelength 0.71073
_diffrn_radiation_xray_symbol K-L~3~
_diffrn_reflns_av_R_equivalents 0.0403
_diffrn_reflns_av_unetI/netI 0.0361
_diffrn_reflns_Laue_measured_fraction_full 0.981
_diffrn_reflns_Laue_measured_fraction_max 0.980
_diffrn_reflns_limit_h_max 17
_diffrn_reflns_limit_h_min -17
_diffrn_reflns_limit_k_max 23
_diffrn_reflns_limit_k_min -22
_diffrn_reflns_limit_l_max 11
_diffrn_reflns_limit_l_min -11
_diffrn_reflns_number 17858
_diffrn_reflns_point_group_measured_fraction_full 0.981
_diffrn_reflns_point_group_measured_fraction_max 0.980
_diffrn_reflns_theta_full 25.242
_diffrn_reflns_theta_max 25.349
_diffrn_reflns_theta_min 2.904
_diffrn_source 'sealed x-ray tube'
_diffrn_source_current 30.0
_diffrn_source_power 1.5
_diffrn_source_voltage 50.0
_diffrn_standards_number 0
_exptl_absorpt_coefficient_mu 2.113
_exptl_absorpt_correction_T_max 0.7462
_exptl_absorpt_correction_T_min 0.6778
_exptl_absorpt_correction_type multi-scan
_exptl_absorpt_process_details
'SADABS-2014/4 (Bruker,2014/4) was used for absorption correction. wR2(int) was 0.0601 before and 0.0496 after correction. The Ratio of minimum to maximum transmission is 0.9083. The \l/2 correction factor is 0.00150.'
_exptl_crystal_colour 'light yellow'
_exptl_crystal_colour_modifier light
_exptl_crystal_colour_primary yellow
_exptl_crystal_density_diffrn 1.597
_exptl_crystal_description plate
_exptl_crystal_F_000 1372
_exptl_crystal_size_max 0.31
_exptl_crystal_size_mid 0.2
_exptl_crystal_size_min 0.18
_refine_diff_density_max 0.433
_refine_diff_density_min -0.493
_refine_diff_density_rms 0.073
_refine_ls_extinction_method none
_refine_ls_goodness_of_fit_ref 1.041
_refine_ls_hydrogen_treatment mixed
_refine_ls_matrix_type full
_refine_ls_number_parameters 385
_refine_ls_number_reflns 5112
_refine_ls_number_restraints 8
_refine_ls_restrained_S_all 1.040
_refine_ls_R_factor_all 0.0409
_refine_ls_R_factor_gt 0.0270
_refine_ls_shift/su_max 0.001
_refine_ls_shift/su_mean 0.000
_refine_ls_structure_factor_coef Fsqd
_refine_ls_weighting_details 'w=1/[\s^2^(Fo^2^)+(0.0179P)^2^+1.3320P] where P=(Fo^2^+2Fc^2^)/3'
_refine_ls_weighting_scheme calc
_refine_ls_wR_factor_gt 0.0512
_refine_ls_wR_factor_ref 0.0554
_reflns_Friedel_coverage 0.000
_reflns_number_gt 4083
_reflns_number_total 5112
_reflns_threshold_expression 'I > 2\s(I)'
_cod_data_source_file d1ra03106f2.cif
_cod_data_source_block 8sm
_cod_database_code 7243207
_shelx_shelxl_version_number 2018/3
_shelx_space_group_comment
;
The symmetry employed for this shelxl refinement is uniquely defined
by the following loop, which should always be used as a source of
symmetry information in preference to the above space-group names.
They are only intended as comments.
;
_shelx_estimated_absorpt_t_max 0.702
_shelx_estimated_absorpt_t_min 0.560
_olex2_refinement_description
;
1. Restrained distances
 O8-H8A = O8-H8B
 0.84 with sigma of 0.01
2. Uiso/Uaniso restraints and constraints
O9A \\sim O9B: within 2A with sigma of 0.04 and sigma for terminal atoms of
0.08 within 2A
3. Others
 Sof(O9B)=Sof(H9BA)=Sof(H9BB)=1-FVAR(1)
 Sof(O9A)=Sof(H9AA)=Sof(H9AB)=FVAR(1)
4.a Free rotating group:
 O9A(H9AA,H9AB), O9B(H9BA,H9BB)
4.b Secondary CH2 refined with riding coordinates:
 N1(H1A,H1B)
4.c Aromatic/amide H refined with riding coordinates:
 N2(H2), C3(H3), C4(H4), C5(H5), C6(H6), C7(H7), C10(H10), C11(H11), C12(H12),
 C13(H13), C14(H14), C17(H17), C18(H18), C19(H19), C20(H20), C21(H21), C24(H24),
  C25(H25), C26(H26), C27(H27), C28(H28)
;
_olex2_submission_special_instructions 'No special instructions were received'

loop_
_space_group_symop_operation_xyz
'x, y, z'
'-x, y+1/2, -z+1/2'
'-x, -y, -z'
'x, -y-1/2, z-1/2'

loop_
_atom_site_label
_atom_site_type_symbol
_atom_site_fract_x
_atom_site_fract_y
_atom_site_fract_z
_atom_site_U_iso_or_equiv
_atom_site_adp_type
_atom_site_occupancy
_atom_site_site_symmetry_order
_atom_site_calc_flag
_atom_site_refinement_flags_posn
_atom_site_refinement_flags_adp
_atom_site_refinement_flags_occupancy
_atom_site_disorder_assembly
_atom_site_disorder_group
Sm1 Sm 0.59584(2) 0.74458(2) 0.57837(2) 0.02673(6) Uani 1 1 d . . . . .
O1 O 0.51417(16) 0.84510(11) 0.4770(2) 0.0380(6) Uani 1 1 d . . . . .
O2 O 0.69804(16) 0.73274(11) 0.7610(2) 0.0422(6) Uani 1 1 d . . . . .
O3 O 0.71764(16) 0.69659(11) 0.9700(2) 0.0398(6) Uani 1 1 d . . . . .
O4 O 0.49961(16) 0.70143(12) 0.4104(2) 0.0403(6) Uani 1 1 d . . . . .
O5 O 0.46141(15) 0.73511(12) 0.2047(2) 0.0416(6) Uani 1 1 d . . . . .
O6 O 0.68888(17) 0.65703(11) 0.4893(2) 0.0421(6) Uani 1 1 d . . . . .
O7 O 0.6808(2) 0.55949(14) 0.5965(3) 0.0795(10) Uani 1 1 d . . . . .
O8 O 0.5467(2) 0.63571(13) 0.6894(3) 0.0453(6) Uani 1 1 d D . . . .
H8A H 0.589(2) 0.6082(16) 0.670(4) 0.066(15) Uiso 1 1 d D . . . .
H8B H 0.542(3) 0.639(2) 0.7725(13) 0.095(19) Uiso 1 1 d D . . . .
O9A O 0.466(2) 0.9490(11) 0.906(2) 0.090(8) Uani 0.166(6) 1 d G U P A 1
H9AA H 0.438118 0.970922 0.843673 0.135 Uiso 0.166(6) 1 d G U P A 1
H9AB H 0.513021 0.973239 0.925868 0.135 Uiso 0.166(6) 1 d G U P A 1
O9B O 0.5578(4) 1.0076(2) 0.8712(4) 0.0797(16) Uani 0.834(6) 1 d G U P A 2
H9BA H 0.536779 1.047199 0.881651 0.119 Uiso 0.834(6) 1 d G U P A 2
H9BB H 0.583884 0.998003 0.946175 0.119 Uiso 0.834(6) 1 d G U P A 2
N1 N 0.61808(19) 0.86379(13) 0.6938(3) 0.0344(6) Uani 1 1 d . . . . .
H1A H 0.623617 0.858538 0.782354 0.041 Uiso 1 1 calc R U . . .
H1B H 0.669632 0.882879 0.665387 0.041 Uiso 1 1 calc R U . . .
N2 N 0.54224(19) 0.90631(13) 0.6629(3) 0.0365(7) Uani 1 1 d . . . . .
H2 H 0.529393 0.940217 0.713134 0.044 Uiso 1 1 calc R U . . .
C1 C 0.4915(2) 0.89216(16) 0.5537(3) 0.0341(8) Uani 1 1 d . . . . .
C2 C 0.4060(2) 0.93211(17) 0.5259(4) 0.0392(8) Uani 1 1 d . . . . .
C3 C 0.3702(3) 0.97714(19) 0.6169(4) 0.0600(12) Uani 1 1 d . . . . .
H3 H 0.401187 0.985247 0.698322 0.072 Uiso 1 1 calc R U . . .
C4 C 0.2882(3) 1.0101(2) 0.5866(6) 0.0801(15) Uani 1 1 d . . . . .
H4 H 0.264451 1.040380 0.648062 0.096 Uiso 1 1 calc R U . . .
C5 C 0.2418(3) 0.9989(3) 0.4681(6) 0.0786(15) Uani 1 1 d . . . . .
H5 H 0.186557 1.021214 0.448559 0.094 Uiso 1 1 calc R U . . .
C6 C 0.2773(3) 0.9543(3) 0.3782(5) 0.0829(16) Uani 1 1 d . . . . .
H6 H 0.246360 0.946671 0.296630 0.100 Uiso 1 1 calc R U . . .
C7 C 0.3580(3) 0.9207(2) 0.4070(4) 0.0626(12) Uani 1 1 d . . . . .
H7 H 0.380593 0.889829 0.345534 0.075 Uiso 1 1 calc R U . . .
C8 C 0.7461(2) 0.70740(15) 0.8544(3) 0.0299(7) Uani 1 1 d . . . . .
C9 C 0.8453(2) 0.69075(15) 0.8287(3) 0.0320(7) Uani 1 1 d . . . . .
C10 C 0.8833(3) 0.7071(2) 0.7073(4) 0.0500(10) Uani 1 1 d . . . . .
H10 H 0.846661 0.725986 0.638974 0.060 Uiso 1 1 calc R U . . .
C11 C 0.9756(3) 0.6953(3) 0.6877(5) 0.0760(15) Uani 1 1 d . . . . .
H11 H 1.001145 0.706937 0.606195 0.091 Uiso 1 1 calc R U . . .
C12 C 1.0298(3) 0.6670(3) 0.7857(6) 0.0835(16) Uani 1 1 d . . . . .
H12 H 1.092258 0.660150 0.771893 0.100 Uiso 1 1 calc R U . . .
C13 C 0.9919(3) 0.6482(2) 0.9064(5) 0.0749(14) Uani 1 1 d . . . . .
H13 H 1.028286 0.627461 0.972766 0.090 Uiso 1 1 calc R U . . .
C14 C 0.8997(3) 0.6606(2) 0.9273(4) 0.0516(10) Uani 1 1 d . . . . .
H14 H 0.874083 0.648540 1.008506 0.062 Uiso 1 1 calc R U . . .
C15 C 0.4411(2) 0.71222(16) 0.3172(3) 0.0321(8) Uani 1 1 d . . . . .
C16 C 0.3421(2) 0.69567(16) 0.3412(3) 0.0349(8) Uani 1 1 d . . . . .
C17 C 0.3137(3) 0.6822(2) 0.4688(4) 0.0573(11) Uani 1 1 d . . . . .
H17 H 0.356391 0.681799 0.540292 0.069 Uiso 1 1 calc R U . . .
C18 C 0.2221(3) 0.6691(3) 0.4909(5) 0.0814(16) Uani 1 1 d . . . . .
H18 H 0.202772 0.661171 0.577731 0.098 Uiso 1 1 calc R U . . .
C19 C 0.1597(3) 0.6679(3) 0.3866(6) 0.0830(16) Uani 1 1 d . . . . .
H19 H 0.097954 0.658972 0.402560 0.100 Uiso 1 1 calc R U . . .
C20 C 0.1868(3) 0.6795(3) 0.2589(5) 0.0757(14) Uani 1 1 d . . . . .
H20 H 0.143951 0.677802 0.187797 0.091 Uiso 1 1 calc R U . . .
C21 C 0.2785(3) 0.6938(2) 0.2352(4) 0.0558(11) Uani 1 1 d . . . . .
H21 H 0.297290 0.702240 0.148163 0.067 Uiso 1 1 calc R U . . .
C22 C 0.7177(3) 0.59850(17) 0.5160(4) 0.0405(8) Uani 1 1 d . . . . .
C23 C 0.8011(2) 0.57470(16) 0.4430(3) 0.0390(8) Uani 1 1 d . . . . .
C24 C 0.8451(3) 0.6164(2) 0.3555(4) 0.0491(10) Uani 1 1 d . . . . .
H24 H 0.823408 0.660166 0.341327 0.059 Uiso 1 1 calc R U . . .
C25 C 0.9225(3) 0.5939(2) 0.2871(4) 0.0623(12) Uani 1 1 d . . . . .
H25 H 0.952282 0.622455 0.228089 0.075 Uiso 1 1 calc R U . . .
C26 C 0.9536(3) 0.5294(3) 0.3084(5) 0.0706(13) Uani 1 1 d . . . . .
H26 H 1.004804 0.513965 0.263195 0.085 Uiso 1 1 calc R U . . .
C27 C 0.9104(3) 0.4876(2) 0.3948(5) 0.0708(14) Uani 1 1 d . . . . .
H27 H 0.932214 0.443721 0.407735 0.085 Uiso 1 1 calc R U . . .
C28 C 0.8345(3) 0.50939(19) 0.4638(4) 0.0561(11) Uani 1 1 d . . . . .
H28 H 0.805933 0.480646 0.523816 0.067 Uiso 1 1 calc R U . . .

loop_
_atom_site_aniso_label
_atom_site_aniso_U_11
_atom_site_aniso_U_22
_atom_site_aniso_U_33
_atom_site_aniso_U_23
_atom_site_aniso_U_13
_atom_site_aniso_U_12
Sm1 0.02728(9) 0.03234(9) 0.02067(9) -0.00073(7) 0.00243(6) 0.00080(8)
O1 0.0477(15) 0.0423(13) 0.0239(12) -0.0043(10) 0.0003(11) 0.0107(11)
O2 0.0403(14) 0.0484(14) 0.0373(14) -0.0007(11) -0.0114(11) 0.0073(11)
O3 0.0434(15) 0.0430(13) 0.0339(14) 0.0050(11) 0.0175(12) 0.0082(11)
O4 0.0348(14) 0.0566(15) 0.0293(13) -0.0107(11) -0.0039(11) -0.0021(11)
O5 0.0353(13) 0.0579(15) 0.0322(13) 0.0069(11) 0.0114(11) 0.0001(11)
O6 0.0531(16) 0.0352(13) 0.0385(14) 0.0039(10) 0.0078(12) 0.0138(11)
O7 0.090(2) 0.0532(17) 0.097(3) 0.0317(17) 0.041(2) 0.0235(16)
O8 0.0574(19) 0.0452(16) 0.0337(16) 0.0022(12) 0.0095(14) -0.0050(13)
O9A 0.14(2) 0.086(15) 0.048(13) -0.015(10) 0.022(12) 0.001(13)
O9B 0.123(4) 0.061(3) 0.054(2) -0.0093(19) -0.012(3) 0.020(2)
N1 0.0361(17) 0.0394(15) 0.0277(15) 0.0024(12) -0.0027(13) 0.0029(12)
N2 0.0454(18) 0.0341(15) 0.0300(16) -0.0042(12) -0.0007(14) 0.0098(13)
C1 0.042(2) 0.0335(18) 0.0267(19) 0.0068(14) 0.0030(16) 0.0033(15)
C2 0.042(2) 0.0398(19) 0.036(2) 0.0061(16) 0.0034(17) 0.0073(16)
C3 0.062(3) 0.053(2) 0.064(3) -0.015(2) -0.014(2) 0.022(2)
C4 0.070(3) 0.068(3) 0.101(4) -0.020(3) -0.006(3) 0.034(3)
C5 0.060(3) 0.082(3) 0.093(4) 0.010(3) -0.010(3) 0.031(3)
C6 0.067(3) 0.118(4) 0.062(3) 0.003(3) -0.023(3) 0.030(3)
C7 0.058(3) 0.089(3) 0.040(2) -0.003(2) -0.009(2) 0.027(2)
C8 0.0303(18) 0.0258(16) 0.034(2) -0.0049(14) 0.0007(16) -0.0008(13)
C9 0.0298(19) 0.0331(17) 0.0333(19) -0.0030(14) 0.0048(15) 0.0013(14)
C10 0.048(2) 0.063(2) 0.040(2) -0.0007(19) 0.0145(19) 0.0037(19)
C11 0.063(3) 0.094(4) 0.073(4) -0.007(3) 0.038(3) 0.002(3)
C12 0.036(3) 0.108(4) 0.108(5) -0.020(4) 0.019(3) 0.011(3)
C13 0.044(3) 0.096(4) 0.084(4) -0.002(3) -0.010(3) 0.028(3)
C14 0.041(2) 0.068(2) 0.046(2) 0.002(2) -0.0006(19) 0.015(2)
C15 0.036(2) 0.0333(17) 0.0278(19) -0.0068(14) 0.0063(16) -0.0020(15)
C16 0.0319(19) 0.0412(19) 0.032(2) -0.0036(15) 0.0065(16) -0.0015(15)
C17 0.051(3) 0.081(3) 0.041(2) -0.005(2) 0.013(2) -0.021(2)
C18 0.066(3) 0.113(4) 0.067(3) -0.012(3) 0.034(3) -0.035(3)
C19 0.039(3) 0.099(4) 0.112(5) -0.012(3) 0.022(3) -0.023(3)
C20 0.036(3) 0.111(4) 0.080(4) 0.008(3) -0.010(2) -0.007(2)
C21 0.036(2) 0.083(3) 0.047(2) 0.005(2) -0.0028(19) -0.007(2)
C22 0.047(2) 0.038(2) 0.036(2) -0.0008(16) -0.0032(17) 0.0054(17)
C23 0.043(2) 0.0360(19) 0.037(2) -0.0058(15) -0.0081(17) 0.0065(16)
C24 0.046(2) 0.051(2) 0.050(2) 0.0005(19) -0.002(2) 0.0088(18)
C25 0.045(3) 0.091(3) 0.052(3) -0.002(2) 0.002(2) 0.006(2)
C26 0.049(3) 0.098(4) 0.065(3) -0.015(3) -0.002(2) 0.027(3)
C27 0.066(3) 0.062(3) 0.084(4) -0.015(3) -0.010(3) 0.032(2)
C28 0.062(3) 0.044(2) 0.062(3) -0.0018(19) -0.009(2) 0.013(2)

loop_
_atom_type_symbol
_atom_type_description
_atom_type_scat_dispersion_real
_atom_type_scat_dispersion_imag
_atom_type_scat_source
C C 0.0033 0.0016 'International Tables Vol C Tables 4.2.6.8 and 6.1.1.4'
H H 0.0000 0.0000 'International Tables Vol C Tables 4.2.6.8 and 6.1.1.4'
N N 0.0061 0.0033 'International Tables Vol C Tables 4.2.6.8 and 6.1.1.4'
O O 0.0106 0.0060 'International Tables Vol C Tables 4.2.6.8 and 6.1.1.4'
Sm Sm -0.1638 3.4418 'International Tables Vol C Tables 4.2.6.8 and 6.1.1.4'

loop_
_geom_angle_atom_site_label_1
_geom_angle_atom_site_label_2
_geom_angle_atom_site_label_3
_geom_angle
_geom_angle_site_symmetry_1
_geom_angle_site_symmetry_3
_geom_angle_publ_flag
O1 Sm1 O8 135.52(9) . . ?
O1 Sm1 N1 61.23(8) . . ?
O2 Sm1 O1 132.63(8) . . ?
O2 Sm1 O3 86.54(9) . 4_575 ?
O2 Sm1 O5 96.70(8) . 4_576 ?
O2 Sm1 O6 82.12(8) . . ?
O2 Sm1 O8 75.74(9) . . ?
O2 Sm1 N1 71.44(8) . . ?
O3 Sm1 O1 77.28(8) 4_575 . ?
O3 Sm1 O8 146.04(9) 4_575 . ?
O3 Sm1 N1 71.32(8) 4_575 . ?
O4 Sm1 O1 74.49(8) . . ?
O4 Sm1 O2 152.56(9) . . ?
O4 Sm1 O3 106.91(8) . 4_575 ?
O4 Sm1 O5 87.60(8) . 4_576 ?
O4 Sm1 O6 78.40(8) . . ?
O4 Sm1 O8 80.26(9) . . ?
O4 Sm1 N1 135.16(8) . . ?
O5 Sm1 O1 72.26(8) 4_576 . ?
O5 Sm1 O3 141.23(8) 4_576 4_575 ?
O5 Sm1 O8 70.65(9) 4_576 . ?
O5 Sm1 N1 73.22(8) 4_576 . ?
O6 Sm1 O1 133.75(7) . . ?
O6 Sm1 O3 75.71(8) . 4_575 ?
O6 Sm1 O5 143.06(8) . 4_576 ?
O6 Sm1 O8 73.35(9) . . ?
O6 Sm1 N1 138.43(9) . . ?
O8 Sm1 N1 127.01(9) . . ?
C1 O1 Sm1 118.2(2) . . ?
C8 O2 Sm1 162.0(2) . . ?
C8 O3 Sm1 126.7(2) . 4_576 ?
C15 O4 Sm1 148.5(2) . . ?
C15 O5 Sm1 138.6(2) . 4_575 ?
C22 O6 Sm1 141.2(2) . . ?
Sm1 O8 H8A 104(3) . . ?
Sm1 O8 H8B 113(3) . . ?
H8A O8 H8B 111(4) . . ?
H9AA O9A H9AB 104.4 . . ?
H9BA O9B H9BB 104.6 . . ?
Sm1 N1 H1A 109.5 . . ?
Sm1 N1 H1B 109.5 . . ?
H1A N1 H1B 108.1 . . ?
N2 N1 Sm1 110.61(18) . . ?
N2 N1 H1A 109.5 . . ?
N2 N1 H1B 109.5 . . ?
N1 N2 H2 121.2 . . ?
C1 N2 N1 117.7(3) . . ?
C1 N2 H2 121.2 . . ?
O1 C1 N2 120.5(3) . . ?
O1 C1 C2 120.8(3) . . ?
N2 C1 C2 118.7(3) . . ?
C3 C2 C1 123.0(4) . . ?
C7 C2 C1 118.1(3) . . ?
C7 C2 C3 118.7(4) . . ?
C2 C3 H3 120.1 . . ?
C4 C3 C2 119.8(4) . . ?
C4 C3 H3 120.1 . . ?
C3 C4 H4 119.5 . . ?
C5 C4 C3 121.1(5) . . ?
C5 C4 H4 119.5 . . ?
C4 C5 H5 120.5 . . ?
C4 C5 C6 119.1(4) . . ?
C6 C5 H5 120.5 . . ?
C5 C6 H6 119.6 . . ?
C5 C6 C7 120.8(5) . . ?
C7 C6 H6 119.6 . . ?
C2 C7 H7 119.7 . . ?
C6 C7 C2 120.7(4) . . ?
C6 C7 H7 119.7 . . ?
O2 C8 O3 124.1(3) . . ?
O2 C8 C9 118.5(3) . . ?
O3 C8 C9 117.4(3) . . ?
C10 C9 C8 120.2(3) . . ?
C14 C9 C8 120.3(3) . . ?
C14 C9 C10 119.5(3) . . ?
C9 C10 H10 120.1 . . ?
C11 C10 C9 119.8(4) . . ?
C11 C10 H10 120.1 . . ?
C10 C11 H11 119.6 . . ?
C12 C11 C10 120.9(5) . . ?
C12 C11 H11 119.6 . . ?
C11 C12 H12 120.0 . . ?
C11 C12 C13 120.0(4) . . ?
C13 C12 H12 120.0 . . ?
C12 C13 H13 120.3 . . ?
C14 C13 C12 119.5(4) . . ?
C14 C13 H13 120.3 . . ?
C9 C14 C13 120.4(4) . . ?
C9 C14 H14 119.8 . . ?
C13 C14 H14 119.8 . . ?
O4 C15 C16 118.4(3) . . ?
O5 C15 O4 123.4(3) . . ?
O5 C15 C16 118.2(3) . . ?
C17 C16 C15 120.2(3) . . ?
C17 C16 C21 119.5(3) . . ?
C21 C16 C15 120.3(3) . . ?
C16 C17 H17 120.0 . . ?
C16 C17 C18 119.9(4) . . ?
C18 C17 H17 120.0 . . ?
C17 C18 H18 119.8 . . ?
C19 C18 C17 120.4(4) . . ?
C19 C18 H18 119.8 . . ?
C18 C19 H19 119.7 . . ?
C18 C19 C20 120.5(4) . . ?
C20 C19 H19 119.7 . . ?
C19 C20 H20 120.1 . . ?
C19 C20 C21 119.8(5) . . ?
C21 C20 H20 120.1 . . ?
C16 C21 C20 119.8(4) . . ?
C16 C21 H21 120.1 . . ?
C20 C21 H21 120.1 . . ?
O6 C22 C23 117.0(3) . . ?
O7 C22 O6 124.1(3) . . ?
O7 C22 C23 118.9(3) . . ?
C24 C23 C22 120.9(3) . . ?
C24 C23 C28 119.1(4) . . ?
C28 C23 C22 120.0(3) . . ?
C23 C24 H24 119.6 . . ?
C23 C24 C25 120.7(4) . . ?
C25 C24 H24 119.6 . . ?
C24 C25 H25 120.5 . . ?
C26 C25 C24 119.1(4) . . ?
C26 C25 H25 120.5 . . ?
C25 C26 H26 119.7 . . ?
C27 C26 C25 120.7(4) . . ?
C27 C26 H26 119.7 . . ?
C26 C27 H27 119.6 . . ?
C26 C27 C28 120.8(4) . . ?
C28 C27 H27 119.6 . . ?
C23 C28 H28 120.2 . . ?
C27 C28 C23 119.6(4) . . ?
C27 C28 H28 120.2 . . ?

loop_
_geom_bond_atom_site_label_1
_geom_bond_atom_site_label_2
_geom_bond_distance
_geom_bond_site_symmetry_2
_geom_bond_publ_flag
Sm1 O1 2.511(2) . ?
Sm1 O2 2.326(2) . ?
Sm1 O3 2.396(2) 4_575 ?
Sm1 O4 2.312(2) . ?
Sm1 O5 2.382(2) 4_576 ?
Sm1 O6 2.381(2) . ?
Sm1 O8 2.531(3) . ?
Sm1 N1 2.638(3) . ?
O1 C1 1.253(4) . ?
O2 C8 1.252(4) . ?
O3 C8 1.252(4) . ?
O4 C15 1.259(4) . ?
O5 C15 1.251(4) . ?
O6 C22 1.257(4) . ?
O7 C22 1.244(4) . ?
O8 H8A 0.841(10) . ?
O8 H8B 0.834(10) . ?
O9A H9AA 0.8508 . ?
O9A H9AB 0.8486 . ?
O9B H9BA 0.8480 . ?
O9B H9BB 0.8489 . ?
N1 H1A 0.8900 . ?
N1 H1B 0.8900 . ?
N1 N2 1.411(4) . ?
N2 H2 0.8600 . ?
N2 C1 1.327(4) . ?
C1 C2 1.489(5) . ?
C2 C3 1.382(5) . ?
C2 C7 1.376(5) . ?
C3 H3 0.9300 . ?
C3 C4 1.381(6) . ?
C4 H4 0.9300 . ?
C4 C5 1.361(7) . ?
C5 H5 0.9300 . ?
C5 C6 1.368(7) . ?
C6 H6 0.9300 . ?
C6 C7 1.368(6) . ?
C7 H7 0.9300 . ?
C8 C9 1.504(4) . ?
C9 C10 1.380(5) . ?
C9 C14 1.378(5) . ?
C10 H10 0.9300 . ?
C10 C11 1.377(6) . ?
C11 H11 0.9300 . ?
C11 C12 1.357(7) . ?
C12 H12 0.9300 . ?
C12 C13 1.386(7) . ?
C13 H13 0.9300 . ?
C13 C14 1.380(5) . ?
C14 H14 0.9300 . ?
C15 C16 1.497(4) . ?
C16 C17 1.373(5) . ?
C16 C21 1.383(5) . ?
C17 H17 0.9300 . ?
C17 C18 1.377(5) . ?
C18 H18 0.9300 . ?
C18 C19 1.359(7) . ?
C19 H19 0.9300 . ?
C19 C20 1.360(7) . ?
C20 H20 0.9300 . ?
C20 C21 1.386(5) . ?
C21 H21 0.9300 . ?
C22 C23 1.502(5) . ?
C23 C24 1.371(5) . ?
C23 C28 1.393(5) . ?
C24 H24 0.9300 . ?
C24 C25 1.400(5) . ?
C25 H25 0.9300 . ?
C25 C26 1.368(6) . ?
C26 H26 0.9300 . ?
C26 C27 1.358(6) . ?
C27 H27 0.9300 . ?
C27 C28 1.383(6) . ?
C28 H28 0.9300 . ?

loop_
_geom_hbond_atom_site_label_D
_geom_hbond_atom_site_label_H
_geom_hbond_atom_site_label_A
_geom_hbond_distance_DH
_geom_hbond_distance_HA
_geom_hbond_distance_DA
_geom_hbond_angle_DHA
_geom_hbond_site_symmetry_A
_geom_hbond_publ_flag
O8 H8A O7 0.841(10) 1.818(14) 2.646(4) 168(4) . yes
O8 H8B O1 0.834(10) 2.112(13) 2.941(4) 172(5) 4_576 yes
O9A H9AA O7 0.85 2.54 3.05(3) 119.7 2_656 yes
O9A H9AB O9A 0.85 2.29 2.90(5) 129.7 3_677 yes
O9B H9BA O8 0.85 2.23 3.005(5) 151.5 2_656 yes
O9B H9BB O7 0.85 2.32 3.123(6) 157.4 4_576 yes
N1 H1A O4 0.89 2.53 3.078(4) 120.6 4_576 yes
N1 H1A O6 0.89 2.27 3.118(4) 160.4 4_576 yes
N2 H2 O9A 0.86 2.16 2.82(2) 133.2 . yes
N2 H2 O9B 0.86 2.09 2.888(4) 153.1 . yes

loop_
_geom_torsion_atom_site_label_1
_geom_torsion_atom_site_label_2
_geom_torsion_atom_site_label_3
_geom_torsion_atom_site_label_4
_geom_torsion
_geom_torsion_site_symmetry_1
_geom_torsion_site_symmetry_2
_geom_torsion_site_symmetry_3
_geom_torsion_site_symmetry_4
_geom_torsion_publ_flag
Sm1 O1 C1 N2 31.7(4) . . . . ?
Sm1 O1 C1 C2 -146.8(2) . . . . ?
Sm1 O2 C8 O3 -86.4(8) . . . . ?
Sm1 O2 C8 C9 95.7(8) . . . . ?
Sm1 O3 C8 O2 -26.1(4) 4_576 . . . ?
Sm1 O3 C8 C9 151.9(2) 4_576 . . . ?
Sm1 O4 C15 O5 75.7(5) . . . . ?
Sm1 O4 C15 C16 -105.4(4) . . . . ?
Sm1 O5 C15 O4 11.8(5) 4_575 . . . ?
Sm1 O5 C15 C16 -167.1(2) 4_575 . . . ?
Sm1 O6 C22 O7 20.9(7) . . . . ?
Sm1 O6 C22 C23 -160.3(2) . . . . ?
Sm1 N1 N2 C1 -22.1(3) . . . . ?
O1 C1 C2 C3 169.7(3) . . . . ?
O1 C1 C2 C7 -6.6(5) . . . . ?
O2 C8 C9 C10 3.9(5) . . . . ?
O2 C8 C9 C14 -177.7(3) . . . . ?
O3 C8 C9 C10 -174.1(3) . . . . ?
O3 C8 C9 C14 4.2(5) . . . . ?
O4 C15 C16 C17 12.8(5) . . . . ?
O4 C15 C16 C21 -167.2(3) . . . . ?
O5 C15 C16 C17 -168.3(3) . . . . ?
O5 C15 C16 C21 11.7(5) . . . . ?
O6 C22 C23 C24 2.5(5) . . . . ?
O6 C22 C23 C28 -177.5(3) . . . . ?
O7 C22 C23 C24 -178.7(4) . . . . ?
O7 C22 C23 C28 1.4(5) . . . . ?
N1 N2 C1 O1 -4.3(5) . . . . ?
N1 N2 C1 C2 174.2(3) . . . . ?
N2 C1 C2 C3 -8.9(5) . . . . ?
N2 C1 C2 C7 174.8(3) . . . . ?
C1 C2 C3 C4 -177.0(4) . . . . ?
C1 C2 C7 C6 177.8(4) . . . . ?
C2 C3 C4 C5 0.1(8) . . . . ?
C3 C2 C7 C6 1.3(7) . . . . ?
C3 C4 C5 C6 -0.1(8) . . . . ?
C4 C5 C6 C7 0.7(8) . . . . ?
C5 C6 C7 C2 -1.3(8) . . . . ?
C7 C2 C3 C4 -0.7(6) . . . . ?
C8 C9 C10 C11 176.1(4) . . . . ?
C8 C9 C14 C13 -176.9(4) . . . . ?
C9 C10 C11 C12 0.9(7) . . . . ?
C10 C9 C14 C13 1.5(6) . . . . ?
C10 C11 C12 C13 1.3(8) . . . . ?
C11 C12 C13 C14 -2.1(8) . . . . ?
C12 C13 C14 C9 0.7(7) . . . . ?
C14 C9 C10 C11 -2.3(6) . . . . ?
C15 C16 C17 C18 177.9(4) . . . . ?
C15 C16 C21 C20 -179.0(4) . . . . ?
C16 C17 C18 C19 1.7(8) . . . . ?
C17 C16 C21 C20 1.0(6) . . . . ?
C17 C18 C19 C20 -0.1(9) . . . . ?
C18 C19 C20 C21 -1.1(8) . . . . ?
C19 C20 C21 C16 0.6(7) . . . . ?
C21 C16 C17 C18 -2.1(6) . . . . ?
C22 C23 C24 C25 -179.6(3) . . . . ?
C22 C23 C28 C27 179.1(4) . . . . ?
C23 C24 C25 C26 0.3(6) . . . . ?
C24 C23 C28 C27 -0.9(6) . . . . ?
C24 C25 C26 C27 -0.2(7) . . . . ?
C25 C26 C27 C28 -0.4(8) . . . . ?
C26 C27 C28 C23 0.9(7) . . . . ?
C28 C23 C24 C25 0.3(6) . . . . ?
